data_2243624
loop_
_publ_author_name
'Dias, H. V. Rasika'
'Pramanik, Abhijit'

_publ_section_title
;
 Nickel(II) carbonyl, ammonia, and acetonitrile complexes supported by a
 pyridine dipyrrolide pincer ligand
;
_journal_issue 11
_journal_name_full 'Acta Crystallographica Section E'
_journal_page_first 1741
_journal_page_last 1747
_journal_paper_doi 10.1107/S2056989020013341
_journal_volume 76
_journal_year 2020
_chemical_formula_iupac '[Ni (C41 H33 N3) (C O)]'
_chemical_formula_moiety 'C42 H33 N3 Ni O'
_chemical_formula_sum 'C42 H33 N3 Ni O'
_chemical_formula_weight 654.42
_chemical_name_common '[2,2'-(Pyridin-2,6-diyl)bis(3,5-di-<i>p</i>-tolylpyrrolido-\k<i>N</i>)]carbonylnickel(II)'
_chemical_name_systematic Carbonyl{2,2'-(pyridine-2,6-diyl)bis[3,5-bis(4-methylphenyl)pyrrolido-\k<i>N</i>]}nickel(II)
_space_group_crystal_system monoclinic
_space_group_IT_number 11
_space_group_name_Hall '-P 2yb'
_space_group_name_H-M_alt 'P 1 21/m 1'
_atom_sites_solution_hydrogens geom
_atom_sites_solution_primary dual
_atom_sites_solution_secondary difmap
_audit_creation_method
;
Olex2 1.2
(compiled 2018.05.29 svn.r3508 for OlexSys, GUI svn.r5506)
;
_cell_angle_alpha 90
_cell_angle_beta 101.0700(12)
_cell_angle_gamma 90
_cell_formula_units_Z 2
_cell_length_a 6.6482(4)
_cell_length_b 27.1709(18)
_cell_length_c 9.1322(6)
_cell_measurement_reflns_used 5886
_cell_measurement_temperature 100(2)
_cell_measurement_theta_max 30.47
_cell_measurement_theta_min 3.00
_cell_volume 1618.92(18)
_computing_cell_refinement
;
SAINT (Bruker, 2016)
;
_computing_data_collection
;
APEX3 (Bruker, 2016)
;
_computing_data_reduction
;
SAINT Bruker, 2016)
;
_computing_molecular_graphics
;
<i>OLEX2</i> (Dolomanov <i>et al.</i>,  2009)
;
_computing_publication_material
;
<i>OLEX2</i> (Dolomanov <i>et al.</i>,  2009)
;
_computing_structure_refinement
;
ShelXL (Sheldrick, 2015a)
;
_computing_structure_solution
;
ShelXT (Sheldrick, 2015b)
;
_diffrn_ambient_temperature 100.0
_diffrn_detector_area_resol_mean 8
_diffrn_measured_fraction_theta_full 0.990
_diffrn_measured_fraction_theta_max 0.993
_diffrn_measurement_device_type 'Bruker D8 Quest with a Photon 100 CMOS detector'
_diffrn_measurement_method '\f and \w scans'
_diffrn_radiation_monochromator curved-graphite
_diffrn_radiation_type MoK\a
_diffrn_radiation_wavelength 0.71073
_diffrn_reflns_av_R_equivalents 0.0573
_diffrn_reflns_av_unetI/netI 0.0463
_diffrn_reflns_limit_h_max 8
_diffrn_reflns_limit_h_min -8
_diffrn_reflns_limit_k_max 36
_diffrn_reflns_limit_k_min -36
_diffrn_reflns_limit_l_max 12
_diffrn_reflns_limit_l_min -12
_diffrn_reflns_number 18888
_diffrn_reflns_theta_full 25.242
_diffrn_reflns_theta_max 28.278
_diffrn_reflns_theta_min 2.999
_diffrn_source 'sealed tube'
_diffrn_standards_number 0
_exptl_absorpt_coefficient_mu 0.638
_exptl_absorpt_correction_T_max 1.0000
_exptl_absorpt_correction_T_min 0.8585
_exptl_absorpt_correction_type multi-scan
_exptl_absorpt_process_details
;
(SADABS; Bruker, 2016)
;
_exptl_crystal_colour yellow
_exptl_crystal_density_diffrn 1.342
_exptl_crystal_description plates
_exptl_crystal_F_000 684
_exptl_crystal_size_max 0.363
_exptl_crystal_size_mid 0.265
_exptl_crystal_size_min 0.048
_refine_diff_density_max 0.671
_refine_diff_density_min -0.330
_refine_ls_extinction_method none
_refine_ls_goodness_of_fit_ref 1.068
_refine_ls_hydrogen_treatment constr
_refine_ls_matrix_type full
_refine_ls_number_parameters 222
_refine_ls_number_reflns 4080
_refine_ls_number_restraints 0
_refine_ls_restrained_S_all 1.068
_refine_ls_R_factor_all 0.0680
_refine_ls_R_factor_gt 0.0496
_refine_ls_shift/su_max 0.000
_refine_ls_shift/su_mean 0.000
_refine_ls_structure_factor_coef Fsqd
_refine_ls_weighting_details 'w=1/[\s^2^(Fo^2^)+(0.0592P)^2^+0.9514P] where P=(Fo^2^+2Fc^2^)/3'
_refine_ls_weighting_scheme calc
_refine_ls_wR_factor_gt 0.1123
_refine_ls_wR_factor_ref 0.1192
_reflns_number_gt 3280
_reflns_number_total 4080
_reflns_threshold_expression 'I > 2\s(I)'
_cod_data_source_file zl2799sup1.cif
_cod_data_source_block pyrr2PyNiCO
_cod_database_code 2243624
_shelx_space_group_comment
;
The symmetry employed for this shelxl refinement is uniquely defined
by the following loop, which should always be used as a source of
symmetry information in preference to the above space-group names.
They are only intended as comments.
;
_shelx_estimated_absorpt_t_min 0.801
_shelx_estimated_absorpt_t_max 0.970

loop_
_space_group_symop_operation_xyz
'x, y, z'
'-x, y+1/2, -z'
'-x, -y, -z'
'x, -y-1/2, z'

loop_
_atom_site_type_symbol
_atom_site_label
_atom_site_fract_x
_atom_site_fract_y
_atom_site_fract_z
_atom_site_U_iso_or_equiv
_atom_site_adp_type
_atom_site_calc_flag
_atom_site_occupancy
_atom_site_disorder_assembly
_atom_site_disorder_group
Ni Ni -0.04446(6) 0.750000 0.86705(4) 0.01505(12) Uani d 1 . .
O O -0.2636(4) 0.750000 0.5582(3) 0.0313(6) Uani d 1 . .
N N1 0.1861(4) 0.750000 1.0178(3) 0.0161(5) Uani d 1 . .
N N2 -0.0255(3) 0.81813(7) 0.89233(19) 0.0169(4) Uani d 1 . .
C C1 0.5450(5) 0.750000 1.2176(4) 0.0242(7) Uani d 1 . .
H H1 0.670105 0.750000 1.288274 0.029 Uiso calc 1 . .
C C2 0.4567(4) 0.79465(9) 1.1677(3) 0.0218(5) Uani d 1 . .
H H2 0.519973 0.824808 1.203580 0.026 Uiso calc 1 . .
C C3 0.2721(3) 0.79438(8) 1.0632(2) 0.0170(4) Uani d 1 . .
C C4 0.1516(3) 0.83425(8) 0.9875(2) 0.0183(5) Uani d 1 . .
C C5 0.1610(3) 0.88577(8) 0.9845(2) 0.0185(5) Uani d 1 . .
C C6 -0.0168(3) 0.90088(8) 0.8840(2) 0.0205(5) Uani d 1 . .
H H6 -0.055029 0.933942 0.858799 0.025 Uiso calc 1 . .
C C7 -0.1264(3) 0.85917(8) 0.8283(2) 0.0179(4) Uani d 1 . .
C C8 0.3181(3) 0.91905(8) 1.0691(2) 0.0185(4) Uani d 1 . .
C C9 0.5277(4) 0.91026(9) 1.0823(3) 0.0221(5) Uani d 1 . .
H H9 0.572595 0.882978 1.031925 0.027 Uiso calc 1 . .
C C10 0.6717(4) 0.94084(9) 1.1680(3) 0.0229(5) Uani d 1 . .
H H10 0.813288 0.933585 1.176897 0.028 Uiso calc 1 . .
C C11 0.6134(4) 0.98169(9) 1.2407(3) 0.0221(5) Uani d 1 . .
C C12 0.4036(4) 0.99210(9) 1.2217(3) 0.0233(5) Uani d 1 . .
H H12 0.359528 1.020579 1.267031 0.028 Uiso calc 1 . .
C C13 0.2591(4) 0.96129(8) 1.1373(3) 0.0218(5) Uani d 1 . .
H H13 0.117622 0.969085 1.125842 0.026 Uiso calc 1 . .
C C14 0.7677(4) 1.01476(10) 1.3376(3) 0.0294(6) Uani d 1 . .
H H14A 0.906304 1.002061 1.340151 0.044 Uiso calc 1 . .
H H14B 0.739580 1.015472 1.439028 0.044 Uiso calc 1 . .
H H14C 0.757029 1.048148 1.296201 0.044 Uiso calc 1 . .
C C15 -0.3239(3) 0.85618(8) 0.7220(2) 0.0174(4) Uani d 1 . .
C C16 -0.3557(4) 0.88339(8) 0.5890(3) 0.0210(5) Uani d 1 . .
H H16 -0.250400 0.904361 0.568115 0.025 Uiso calc 1 . .
C C17 -0.5400(4) 0.87994(9) 0.4874(3) 0.0242(5) Uani d 1 . .
H H17 -0.558525 0.898537 0.397741 0.029 Uiso calc 1 . .
C C18 -0.6980(4) 0.84969(10) 0.5148(3) 0.0246(5) Uani d 1 . .
C C19 -0.6676(4) 0.82337(9) 0.6479(3) 0.0243(5) Uani d 1 . .
H H19 -0.773984 0.802848 0.669221 0.029 Uiso calc 1 . .
C C20 -0.4837(4) 0.82661(9) 0.7504(3) 0.0218(5) Uani d 1 . .
H H20 -0.466766 0.808452 0.840810 0.026 Uiso calc 1 . .
C C21 -0.8980(4) 0.84547(13) 0.4040(3) 0.0388(7) Uani d 1 . .
H H21A -0.898746 0.814872 0.347097 0.058 Uiso calc 1 . .
H H21B -0.912385 0.873591 0.335568 0.058 Uiso calc 1 . .
H H21C -1.012360 0.845229 0.457559 0.058 Uiso calc 1 . .
C C22 -0.2023(5) 0.750000 0.6821(4) 0.0204(7) Uani d 1 . .

loop_
_atom_site_aniso_label
_atom_site_aniso_U_11
_atom_site_aniso_U_22
_atom_site_aniso_U_33
_atom_site_aniso_U_12
_atom_site_aniso_U_13
_atom_site_aniso_U_23
Ni 0.0181(2) 0.0143(2) 0.01106(19) 0.000 -0.00126(14) 0.000
O 0.0447(16) 0.0315(14) 0.0148(12) 0.000 -0.0018(11) 0.000
N1 0.0188(13) 0.0167(13) 0.0115(12) 0.000 -0.0003(10) 0.000
N2 0.0214(10) 0.0150(9) 0.0133(9) 0.0003(7) 0.0003(7) -0.0019(7)
C1 0.0263(17) 0.0288(18) 0.0135(15) 0.000 -0.0058(13) 0.000
C2 0.0247(12) 0.0216(12) 0.0166(11) -0.0031(9) -0.0024(9) -0.0031(9)
C3 0.0239(11) 0.0160(10) 0.0106(9) 0.0006(8) 0.0020(8) -0.0007(8)
C4 0.0195(11) 0.0190(11) 0.0156(10) -0.0015(9) 0.0012(8) -0.0008(8)
C5 0.0216(11) 0.0168(11) 0.0169(10) -0.0008(9) 0.0032(9) -0.0010(8)
C6 0.0242(12) 0.0150(10) 0.0208(11) 0.0002(9) 0.0004(9) 0.0004(9)
C7 0.0203(11) 0.0179(11) 0.0145(10) 0.0019(9) 0.0009(8) 0.0008(8)
C8 0.0235(11) 0.0158(10) 0.0153(10) -0.0033(9) 0.0012(8) 0.0011(8)
C9 0.0252(12) 0.0207(11) 0.0212(11) -0.0025(9) 0.0066(9) -0.0023(9)
C10 0.0181(11) 0.0267(12) 0.0245(12) -0.0038(9) 0.0053(9) 0.0000(10)
C11 0.0236(12) 0.0207(11) 0.0209(11) -0.0062(9) 0.0019(9) 0.0033(9)
C12 0.0263(12) 0.0151(11) 0.0273(12) -0.0009(9) 0.0022(10) -0.0027(9)
C13 0.0196(11) 0.0164(11) 0.0278(12) -0.0008(9) 0.0001(9) 0.0005(9)
C14 0.0248(13) 0.0307(14) 0.0307(13) -0.0071(10) 0.0009(10) -0.0061(11)
C15 0.0198(11) 0.0157(10) 0.0157(10) 0.0025(8) 0.0007(8) -0.0027(8)
C16 0.0256(12) 0.0166(11) 0.0207(11) 0.0024(9) 0.0039(9) 0.0004(9)
C17 0.0288(13) 0.0256(12) 0.0171(11) 0.0091(10) 0.0022(9) 0.0021(9)
C18 0.0214(12) 0.0330(14) 0.0185(11) 0.0066(10) 0.0017(9) -0.0026(10)
C19 0.0213(12) 0.0306(13) 0.0215(12) -0.0017(10) 0.0051(9) -0.0017(10)
C20 0.0233(12) 0.0236(12) 0.0183(11) 0.0022(9) 0.0037(9) 0.0012(9)
C21 0.0231(13) 0.067(2) 0.0243(13) 0.0050(13) 0.0001(10) 0.0025(14)
C22 0.0260(17) 0.0165(15) 0.0185(16) 0.000 0.0039(13) 0.000

loop_
_atom_type_symbol
_atom_type_description
_atom_type_scat_dispersion_real
_atom_type_scat_dispersion_imag
_atom_type_scat_source
C C 0.0033 0.0016 'International Tables Vol C Tables 4.2.6.8 and 6.1.1.4'
H H 0.0000 0.0000 'International Tables Vol C Tables 4.2.6.8 and 6.1.1.4'
N N 0.0061 0.0033 'International Tables Vol C Tables 4.2.6.8 and 6.1.1.4'
Ni Ni 0.3393 1.1124 'International Tables Vol C Tables 4.2.6.8 and 6.1.1.4'
O O 0.0106 0.0060 'International Tables Vol C Tables 4.2.6.8 and 6.1.1.4'

loop_
_geom_angle_atom_site_label_1
_geom_angle_atom_site_label_2
_geom_angle_atom_site_label_3
_geom_angle_site_symmetry_1
_geom_angle_site_symmetry_3
_geom_angle
_geom_angle_publ_flag
N1 Ni N2 . . 83.20(6) ?
N1 Ni N2 . 4_575 83.20(6) ?
N2 Ni N2 . 4_575 165.18(11) ?
C22 Ni N1 . . 160.41(13) ?
C22 Ni N2 . . 97.39(5) ?
C22 Ni N2 . 4_575 97.40(6) ?
C3 N1 Ni 4_575 . 117.66(13) ?
C3 N1 Ni . . 117.66(13) ?
C3 N1 C3 4_575 . 124.2(3) ?
C4 N2 Ni . . 114.70(15) ?
C7 N2 Ni . . 137.48(15) ?
C7 N2 C4 . . 107.19(18) ?
C2 C1 H1 . . 118.9 ?
C2 C1 H1 4_575 . 118.9 ?
C2 C1 C2 4_575 . 122.2(3) ?
C1 C2 H2 . . 120.7 ?
C1 C2 C3 . . 118.6(2) ?
C3 C2 H2 . . 120.7 ?
N1 C3 C2 . . 118.2(2) ?
N1 C3 C4 . . 110.88(19) ?
C2 C3 C4 . . 130.9(2) ?
N2 C4 C3 . . 112.82(19) ?
N2 C4 C5 . . 109.72(19) ?
C5 C4 C3 . . 137.4(2) ?
C4 C5 C6 . . 105.6(2) ?
C4 C5 C8 . . 129.0(2) ?
C6 C5 C8 . . 125.5(2) ?
C5 C6 H6 . . 125.8 ?
C7 C6 C5 . . 108.4(2) ?
C7 C6 H6 . . 125.8 ?
N2 C7 C6 . . 109.10(19) ?
N2 C7 C15 . . 122.3(2) ?
C6 C7 C15 . . 128.5(2) ?
C9 C8 C5 . . 122.2(2) ?
C9 C8 C13 . . 117.6(2) ?
C13 C8 C5 . . 120.2(2) ?
C8 C9 H9 . . 119.5 ?
C10 C9 C8 . . 121.0(2) ?
C10 C9 H9 . . 119.5 ?
C9 C10 H10 . . 119.2 ?
C11 C10 C9 . . 121.5(2) ?
C11 C10 H10 . . 119.2 ?
C10 C11 C12 . . 117.7(2) ?
C10 C11 C14 . . 122.3(2) ?
C12 C11 C14 . . 119.9(2) ?
C11 C12 H12 . . 119.6 ?
C13 C12 C11 . . 120.8(2) ?
C13 C12 H12 . . 119.6 ?
C8 C13 H13 . . 119.4 ?
C12 C13 C8 . . 121.2(2) ?
C12 C13 H13 . . 119.4 ?
C11 C14 H14A . . 109.5 ?
C11 C14 H14B . . 109.5 ?
C11 C14 H14C . . 109.5 ?
H14A C14 H14B . . 109.5 ?
H14A C14 H14C . . 109.5 ?
H14B C14 H14C . . 109.5 ?
C16 C15 C7 . . 120.5(2) ?
C20 C15 C7 . . 121.4(2) ?
C20 C15 C16 . . 118.1(2) ?
C15 C16 H16 . . 119.7 ?
C17 C16 C15 . . 120.6(2) ?
C17 C16 H16 . . 119.7 ?
C16 C17 H17 . . 119.4 ?
C16 C17 C18 . . 121.2(2) ?
C18 C17 H17 . . 119.4 ?
C17 C18 C21 . . 121.4(2) ?
C19 C18 C17 . . 118.1(2) ?
C19 C18 C21 . . 120.5(2) ?
C18 C19 H19 . . 119.4 ?
C18 C19 C20 . . 121.1(2) ?
C20 C19 H19 . . 119.4 ?
C15 C20 H20 . . 119.6 ?
C19 C20 C15 . . 120.9(2) ?
C19 C20 H20 . . 119.6 ?
C18 C21 H21A . . 109.5 ?
C18 C21 H21B . . 109.5 ?
C18 C21 H21C . . 109.5 ?
H21A C21 H21B . . 109.5 ?
H21A C21 H21C . . 109.5 ?
H21B C21 H21C . . 109.5 ?
O C22 Ni . . 166.1(3) ?

loop_
_geom_bond_atom_site_label_1
_geom_bond_atom_site_label_2
_geom_bond_site_symmetry_2
_geom_bond_distance
_geom_bond_publ_flag
Ni N1 . 1.853(3) ?
Ni N2 4_575 1.8667(18) ?
Ni N2 . 1.8666(18) ?
Ni C22 . 1.809(3) ?
O C22 . 1.126(4) ?
N1 C3 4_575 1.364(2) ?
N1 C3 . 1.364(2) ?
N2 C4 . 1.393(3) ?
N2 C7 . 1.373(3) ?
C1 H1 . 0.9500 ?
C1 C2 . 1.386(3) ?
C1 C2 4_575 1.386(3) ?
C2 H2 . 0.9500 ?
C2 C3 . 1.403(3) ?
C3 C4 . 1.442(3) ?
C4 C5 . 1.402(3) ?
C5 C6 . 1.411(3) ?
C5 C8 . 1.482(3) ?
C6 H6 . 0.9500 ?
C6 C7 . 1.390(3) ?
C7 C15 . 1.478(3) ?
C8 C9 . 1.396(3) ?
C8 C13 . 1.398(3) ?
C9 H9 . 0.9500 ?
C9 C10 . 1.390(3) ?
C10 H10 . 0.9500 ?
C10 C11 . 1.386(3) ?
C11 C12 . 1.401(3) ?
C11 C14 . 1.515(3) ?
C12 H12 . 0.9500 ?
C12 C13 . 1.391(3) ?
C13 H13 . 0.9500 ?
C14 H14A . 0.9800 ?
C14 H14B . 0.9800 ?
C14 H14C . 0.9800 ?
C15 C16 . 1.402(3) ?
C15 C20 . 1.395(3) ?
C16 H16 . 0.9500 ?
C16 C17 . 1.391(3) ?
C17 H17 . 0.9500 ?
C17 C18 . 1.394(4) ?
C18 C19 . 1.391(3) ?
C18 C21 . 1.512(3) ?
C19 H19 . 0.9500 ?
C19 C20 . 1.392(3) ?
C20 H20 . 0.9500 ?
C21 H21A . 0.9800 ?
C21 H21B . 0.9800 ?
C21 H21C . 0.9800 ?

loop_
_geom_torsion_atom_site_label_1
_geom_torsion_atom_site_label_2
_geom_torsion_atom_site_label_3
_geom_torsion_atom_site_label_4
_geom_torsion_site_symmetry_1
_geom_torsion_site_symmetry_2
_geom_torsion_site_symmetry_3
_geom_torsion_site_symmetry_4
_geom_torsion
_geom_torsion_publ_flag
Ni N1 C3 C2 . . . . -174.47(18) ?
Ni N1 C3 C4 . . . . 4.0(3) ?
Ni N2 C4 C3 . . . . -7.8(2) ?
Ni N2 C4 C5 . . . . 173.14(15) ?
Ni N2 C7 C6 . . . . -170.94(18) ?
Ni N2 C7 C15 . . . . 11.1(4) ?
N1 Ni N2 C4 . . . . 7.95(17) ?
N1 Ni N2 C7 . . . . 177.3(2) ?
N1 Ni C22 O . . . . 0.000(5) ?
N1 C3 C4 N2 . . . . 2.5(3) ?
N1 C3 C4 C5 . . . . -178.9(3) ?
N2 Ni N1 C3 4_575 . . 4_575 6.7(2) ?
N2 Ni N1 C3 4_575 . . . 179.2(2) ?
N2 Ni N1 C3 . . . . -6.7(2) ?
N2 Ni N1 C3 . . . 4_575 -179.2(2) ?
N2 Ni N2 C4 4_575 . . . 31.5(6) ?
N2 Ni N2 C7 4_575 . . . -159.1(3) ?
N2 Ni C22 O . . . . 90.49(6) ?
N2 Ni C22 O 4_575 . . . -90.49(6) ?
N2 C4 C5 C6 . . . . 0.0(3) ?
N2 C4 C5 C8 . . . . 178.8(2) ?
N2 C7 C15 C16 . . . . -134.0(2) ?
N2 C7 C15 C20 . . . . 46.2(3) ?
C1 C2 C3 N1 . . . . 1.2(4) ?
C1 C2 C3 C4 . . . . -176.9(3) ?
C2 C1 C2 C3 4_575 . . . -0.1(5) ?
C2 C3 C4 N2 . . . . -179.3(2) ?
C2 C3 C4 C5 . . . . -0.6(5) ?
C3 N1 C3 C2 4_575 . . . -2.6(4) ?
C3 N1 C3 C4 4_575 . . . 175.9(2) ?
C3 C4 C5 C6 . . . . -178.7(3) ?
C3 C4 C5 C8 . . . . 0.1(5) ?
C4 N2 C7 C6 . . . . -1.1(3) ?
C4 N2 C7 C15 . . . . -179.0(2) ?
C4 C5 C6 C7 . . . . -0.7(3) ?
C4 C5 C8 C9 . . . . 45.6(4) ?
C4 C5 C8 C13 . . . . -135.3(3) ?
C5 C6 C7 N2 . . . . 1.1(3) ?
C5 C6 C7 C15 . . . . 178.8(2) ?
C5 C8 C9 C10 . . . . -177.0(2) ?
C5 C8 C13 C12 . . . . 177.7(2) ?
C6 C5 C8 C9 . . . . -135.8(2) ?
C6 C5 C8 C13 . . . . 43.2(3) ?
C6 C7 C15 C16 . . . . 48.5(3) ?
C6 C7 C15 C20 . . . . -131.3(3) ?
C7 N2 C4 C3 . . . . 179.68(18) ?
C7 N2 C4 C5 . . . . 0.7(3) ?
C7 C15 C16 C17 . . . . 178.8(2) ?
C7 C15 C20 C19 . . . . -178.7(2) ?
C8 C5 C6 C7 . . . . -179.5(2) ?
C8 C9 C10 C11 . . . . -1.4(4) ?
C9 C8 C13 C12 . . . . -3.2(3) ?
C9 C10 C11 C12 . . . . -1.8(4) ?
C9 C10 C11 C14 . . . . 178.5(2) ?
C10 C11 C12 C13 . . . . 2.4(4) ?
C11 C12 C13 C8 . . . . 0.1(4) ?
C13 C8 C9 C10 . . . . 3.9(3) ?
C14 C11 C12 C13 . . . . -177.8(2) ?
C15 C16 C17 C18 . . . . 0.3(4) ?
C16 C15 C20 C19 . . . . 1.5(3) ?
C16 C17 C18 C19 . . . . 0.8(4) ?
C16 C17 C18 C21 . . . . -179.4(2) ?
C17 C18 C19 C20 . . . . -0.8(4) ?
C18 C19 C20 C15 . . . . -0.4(4) ?
C20 C15 C16 C17 . . . . -1.4(3) ?
C21 C18 C19 C20 . . . . 179.5(2) ?
C22 Ni N1 C3 . . . 4_575 -86.2(2) ?
C22 Ni N1 C3 . . . . 86.2(2) ?
C22 Ni N2 C4 . . . . -152.32(18) ?
C22 Ni N2 C7 . . . . 17.0(3) ?

_cod_database_fobs_code 2243624
